data_7014795
loop_
_publ_author_name
'Bardaj\'i, Manuel'
'Barrio, M\'onica'
'Espinet, Pablo'

_publ_section_title
;
 Photosensitive azobispyridine gold(i) and silver(i) complexes
;
_journal_issue 11
_journal_name_full 'Dalton Transactions'
_journal_page_first 2570
_journal_paper_doi 10.1039/c0dt01167c
_journal_volume 40
_journal_year 2011
_chemical_formula_sum 'C48 H38 Au2 F6 N4 O6 P2 S2'
_chemical_formula_weight 1400.82
_chemical_name_systematic
;
?
;
_space_group_IT_number 2
_symmetry_cell_setting triclinic
_symmetry_space_group_name_Hall '-P 1'
_symmetry_space_group_name_H-M 'P -1'
_atom_sites_solution_hydrogens geom
_atom_sites_solution_primary direct
_atom_sites_solution_secondary difmap
_audit_creation_method SHELXL-97
_cell_angle_alpha 106.432(4)
_cell_angle_beta 96.593(4)
_cell_angle_gamma 100.039(4)
_cell_formula_units_Z 1
_cell_length_a 9.2095(5)
_cell_length_b 9.6233(4)
_cell_length_c 15.0245(6)
_cell_measurement_reflns_used 4682
_cell_measurement_temperature 293(2)
_cell_measurement_theta_max 28.7523
_cell_measurement_theta_min 3.0389
_cell_volume 1238.48(11)
_computing_cell_refinement
;
'Thu Jan 21 09:15:57 2010'
;
_computing_data_collection
;
'Thu Jan 21 09:15:57 2010'
;
_computing_data_reduction
;
'Thu Jan 21 09:15:57 2010'
;
_computing_molecular_graphics 'Bruker SHELXTL'
_computing_publication_material 'Bruker SHELXTL'
_computing_structure_refinement 'SHELXL-97 (Sheldrick, 1997)'
_computing_structure_solution 'SHELXS-97 (Sheldrick, 1990)'
_diffrn_ambient_temperature 293(2)
_diffrn_detector_area_resol_mean 10.4757
_diffrn_measured_fraction_theta_full 0.9896
_diffrn_measured_fraction_theta_max 0.792
_diffrn_measurement_device_type 'SuperNova, Dual, Cu at zero, Atlas'
_diffrn_measurement_method '\w scans'
_diffrn_radiation_monochromator graphite
_diffrn_radiation_source 'fine-focus sealed tube'
_diffrn_radiation_type MoK\a
_diffrn_radiation_wavelength 0.71073
_diffrn_reflns_av_R_equivalents 0.0321
_diffrn_reflns_av_sigmaI/netI 0.0641
_diffrn_reflns_limit_h_max 9
_diffrn_reflns_limit_h_min -11
_diffrn_reflns_limit_k_max 12
_diffrn_reflns_limit_k_min -7
_diffrn_reflns_limit_l_max 19
_diffrn_reflns_limit_l_min -19
_diffrn_reflns_number 8327
_diffrn_reflns_theta_full 25.30
_diffrn_reflns_theta_max 28.82
_diffrn_reflns_theta_min 3.04
_exptl_absorpt_coefficient_mu 6.140
_exptl_absorpt_correction_T_max 0.975
_exptl_absorpt_correction_T_min 0.908
_exptl_absorpt_correction_type analytical
_exptl_absorpt_process_details
;
'Thu Jan 21 09:15:57 2010'
;
_exptl_crystal_colour red
_exptl_crystal_density_diffrn 1.878
_exptl_crystal_density_method 'not measured'
_exptl_crystal_description plate
_exptl_crystal_F_000 676
_exptl_crystal_size_max 0.1762
_exptl_crystal_size_mid 0.1097
_exptl_crystal_size_min 0.0389
_refine_diff_density_max 1.282
_refine_diff_density_min -0.824
_refine_diff_density_rms 0.129
_refine_ls_extinction_method none
_refine_ls_goodness_of_fit_ref 0.953
_refine_ls_hydrogen_treatment constr
_refine_ls_matrix_type full
_refine_ls_number_parameters 316
_refine_ls_number_reflns 5119
_refine_ls_number_restraints 0
_refine_ls_restrained_S_all 0.953
_refine_ls_R_factor_all 0.0605
_refine_ls_R_factor_gt 0.0392
_refine_ls_shift/su_max 0.001
_refine_ls_shift/su_mean 0.000
_refine_ls_structure_factor_coef Fsqd
_refine_ls_weighting_details 'calc w=1/[\s^2^(Fo^2^)+(0.0440P)^2^+0.0000P] where P=(Fo^2^+2Fc^2^)/3'
_refine_ls_weighting_scheme calc
_refine_ls_wR_factor_gt 0.0786
_refine_ls_wR_factor_ref 0.0833
_reflns_number_gt 3894
_reflns_number_total 5119
_reflns_threshold_expression >2sigma(I)
_cod_data_source_file C0DT01167C.TXT
_cod_data_source_block amc51
_cod_original_cell_volume 1238.48(10)
_cod_original_sg_symbol_H-M P-1
_cod_database_code 7014795

loop_
_symmetry_equiv_pos_as_xyz
'x, y, z'
'-x, -y, -z'

loop_
_atom_site_label
_atom_site_type_symbol
_atom_site_fract_x
_atom_site_fract_y
_atom_site_fract_z
_atom_site_U_iso_or_equiv
_atom_site_adp_type
_atom_site_occupancy
_atom_site_symmetry_multiplicity
_atom_site_calc_flag
_atom_site_refinement_flags
_atom_site_disorder_assembly
_atom_site_disorder_group
Au1 Au 0.90928(3) 0.19718(3) 0.844629(15) 0.04174(10) Uani 1 1 d . . .
P1 P 0.74037(18) 0.11152(17) 0.71246(10) 0.0403(4) Uani 1 1 d . . .
N1 N 1.0734(5) 0.2749(5) 0.9653(3) 0.0391(11) Uani 1 1 d . . .
C1 C 1.1626(8) 0.4099(7) 0.9919(5) 0.0532(17) Uani 1 1 d . . .
H1 H 1.1484 0.4739 0.9571 0.064 Uiso 1 1 calc R . .
C2 C 1.2743(8) 0.4566(8) 1.0687(5) 0.063(2) Uani 1 1 d . . .
H2 H 1.3331 0.5522 1.0868 0.075 Uiso 1 1 calc R . .
C3 C 1.2989(8) 0.3628(9) 1.1185(5) 0.065(2) Uani 1 1 d . . .
H3 H 1.3762 0.3921 1.1700 0.078 Uiso 1 1 calc R . .
C4 C 1.2077(8) 0.2238(8) 1.0914(4) 0.0581(19) Uani 1 1 d . . .
H4 H 1.2211 0.1582 1.1251 0.070 Uiso 1 1 calc R . .
C5 C 1.0976(7) 0.1833(7) 1.0148(4) 0.0412(14) Uani 1 1 d . . .
N2 N 0.9930(6) 0.0440(5) 0.9773(3) 0.0435(12) Uani 1 1 d . . .
C11 C 0.5687(7) 0.1753(7) 0.7258(4) 0.0440(15) Uani 1 1 d . . .
C12 C 0.5063(8) 0.2429(8) 0.6658(5) 0.0599(18) Uani 1 1 d . . .
H12 H 0.5509 0.2541 0.6151 0.072 Uiso 1 1 calc R . .
C13 C 0.3763(10) 0.2944(10) 0.6816(7) 0.083(3) Uani 1 1 d . . .
H13 H 0.3357 0.3428 0.6426 0.099 Uiso 1 1 calc R . .
C14 C 0.3092(10) 0.2738(10) 0.7539(7) 0.087(3) Uani 1 1 d . . .
H14 H 0.2216 0.3068 0.7639 0.105 Uiso 1 1 calc R . .
C15 C 0.3698(10) 0.2045(10) 0.8123(6) 0.083(2) Uani 1 1 d . . .
H15 H 0.3220 0.1890 0.8611 0.100 Uiso 1 1 calc R . .
C16 C 0.4996(9) 0.1581(9) 0.7996(5) 0.065(2) Uani 1 1 d . . .
H16 H 0.5418 0.1145 0.8411 0.078 Uiso 1 1 calc R . .
C21 C 0.8107(7) 0.1620(7) 0.6164(4) 0.0438(15) Uani 1 1 d . . .
C22 C 0.9042(8) 0.2996(8) 0.6346(5) 0.0563(18) Uani 1 1 d . . .
H22 H 0.9331 0.3637 0.6959 0.068 Uiso 1 1 calc R . .
C23 C 0.9542(10) 0.3409(9) 0.5602(6) 0.075(2) Uani 1 1 d . . .
H23 H 1.0151 0.4342 0.5718 0.090 Uiso 1 1 calc R . .
C24 C 0.9159(10) 0.2478(10) 0.4717(6) 0.078(2) Uani 1 1 d . . .
H24 H 0.9513 0.2767 0.4227 0.094 Uiso 1 1 calc R . .
C25 C 0.8255(10) 0.1113(10) 0.4534(5) 0.075(2) Uani 1 1 d . . .
H25 H 0.7998 0.0470 0.3920 0.090 Uiso 1 1 calc R . .
C26 C 0.7719(8) 0.0684(8) 0.5257(4) 0.0613(19) Uani 1 1 d . . .
H26 H 0.7093 -0.0244 0.5129 0.074 Uiso 1 1 calc R . .
C31 C 0.6878(7) -0.0892(7) 0.6748(4) 0.0450(15) Uani 1 1 d . . .
C32 C 0.7990(9) -0.1678(8) 0.6819(5) 0.0646(19) Uani 1 1 d . . .
H32 H 0.8975 -0.1170 0.7064 0.077 Uiso 1 1 calc R . .
C33 C 0.7645(12) -0.3203(10) 0.6531(6) 0.088(3) Uani 1 1 d . . .
H33 H 0.8389 -0.3735 0.6570 0.106 Uiso 1 1 calc R . .
C34 C 0.6189(14) -0.3920(9) 0.6187(6) 0.091(3) Uani 1 1 d . . .
H34 H 0.5940 -0.4951 0.6001 0.109 Uiso 1 1 calc R . .
C35 C 0.5087(12) -0.3158(10) 0.6111(7) 0.097(3) Uani 1 1 d . . .
H35 H 0.4106 -0.3669 0.5854 0.116 Uiso 1 1 calc R . .
C36 C 0.5427(9) -0.1653(8) 0.6410(6) 0.072(2) Uani 1 1 d . . .
H36 H 0.4669 -0.1134 0.6385 0.086 Uiso 1 1 calc R . .
S1 S 0.1714(2) 0.6913(2) 0.80700(14) 0.0711(6) Uani 1 1 d . . .
O1 O 0.0748(7) 0.6060(8) 0.8476(4) 0.099(2) Uani 1 1 d . . .
O2 O 0.1204(10) 0.8207(11) 0.7984(7) 0.155(4) Uani 1 1 d . . .
O3 O 0.2230(10) 0.6152(10) 0.7287(5) 0.158(4) Uani 1 1 d . . .
C41 C 0.3294(12) 0.7802(14) 0.8980(8) 0.102(3) Uani 1 1 d . . .
F1 F 0.3849(8) 0.6676(12) 0.9199(7) 0.197(4) Uani 1 1 d . . .
F2 F 0.2994(9) 0.8595(12) 0.9705(5) 0.205(5) Uani 1 1 d . . .
F3 F 0.4399(7) 0.8508(7) 0.8686(5) 0.132(2) Uani 1 1 d . . .

loop_
_atom_site_aniso_label
_atom_site_aniso_U_11
_atom_site_aniso_U_22
_atom_site_aniso_U_33
_atom_site_aniso_U_23
_atom_site_aniso_U_13
_atom_site_aniso_U_12
Au1 0.04604(16) 0.04091(15) 0.04044(14) 0.01775(10) 0.00485(10) 0.00823(10)
P1 0.0467(10) 0.0352(9) 0.0404(8) 0.0146(7) 0.0070(7) 0.0080(7)
N1 0.046(3) 0.043(3) 0.030(2) 0.014(2) 0.008(2) 0.007(2)
C1 0.059(4) 0.041(4) 0.061(4) 0.019(3) 0.017(4) 0.003(3)
C2 0.070(5) 0.041(4) 0.066(4) 0.016(3) 0.005(4) -0.009(4)
C3 0.061(5) 0.068(5) 0.055(4) 0.020(4) -0.008(4) -0.007(4)
C4 0.066(5) 0.058(4) 0.052(4) 0.029(3) -0.004(3) 0.007(4)
C5 0.050(4) 0.040(3) 0.035(3) 0.015(3) 0.006(3) 0.011(3)
N2 0.048(3) 0.043(3) 0.047(3) 0.024(2) 0.008(2) 0.013(3)
C11 0.044(4) 0.037(3) 0.048(3) 0.011(3) 0.005(3) 0.006(3)
C12 0.056(5) 0.063(5) 0.071(4) 0.031(4) 0.016(4) 0.017(4)
C13 0.062(5) 0.087(6) 0.119(7) 0.051(6) 0.017(5) 0.035(5)
C14 0.061(6) 0.079(6) 0.128(8) 0.023(6) 0.034(6) 0.034(5)
C15 0.077(6) 0.097(7) 0.083(5) 0.025(5) 0.040(5) 0.029(5)
C16 0.063(5) 0.078(5) 0.061(4) 0.022(4) 0.024(4) 0.025(4)
C21 0.046(4) 0.048(4) 0.047(3) 0.028(3) 0.011(3) 0.014(3)
C22 0.068(5) 0.047(4) 0.063(4) 0.028(3) 0.021(4) 0.013(4)
C23 0.098(6) 0.058(5) 0.092(6) 0.051(5) 0.039(5) 0.019(4)
C24 0.102(7) 0.088(6) 0.066(5) 0.046(5) 0.040(5) 0.025(5)
C25 0.094(6) 0.090(6) 0.046(4) 0.026(4) 0.017(4) 0.019(5)
C26 0.069(5) 0.063(5) 0.050(4) 0.020(3) 0.015(4) 0.004(4)
C31 0.053(4) 0.042(4) 0.043(3) 0.016(3) 0.011(3) 0.009(3)
C32 0.062(5) 0.052(5) 0.083(5) 0.020(4) 0.021(4) 0.018(4)
C33 0.114(8) 0.052(5) 0.103(7) 0.017(5) 0.033(6) 0.036(5)
C34 0.138(9) 0.029(4) 0.101(7) 0.017(4) 0.039(6) 0.000(6)
C35 0.093(7) 0.044(5) 0.133(8) 0.006(5) 0.024(6) -0.003(5)
C36 0.062(5) 0.044(4) 0.094(6) 0.002(4) 0.013(4) 0.003(4)
S1 0.0743(14) 0.0761(14) 0.0663(12) 0.0278(11) 0.0182(10) 0.0119(11)
O1 0.078(4) 0.127(6) 0.110(5) 0.071(4) 0.029(4) 0.005(4)
O2 0.138(7) 0.162(8) 0.222(9) 0.128(7) 0.017(6) 0.074(6)
O3 0.170(8) 0.150(8) 0.120(6) -0.008(5) 0.084(6) -0.006(6)
C41 0.073(7) 0.130(9) 0.119(8) 0.054(8) 0.034(6) 0.023(7)
F1 0.104(5) 0.288(11) 0.278(10) 0.213(10) 0.016(6) 0.052(6)
F2 0.126(6) 0.281(12) 0.114(5) -0.062(6) 0.010(5) 0.013(7)
F3 0.082(4) 0.125(5) 0.193(7) 0.080(5) 0.016(4) -0.013(3)

loop_
_atom_type_symbol
_atom_type_description
_atom_type_scat_dispersion_real
_atom_type_scat_dispersion_imag
_atom_type_scat_source
C C 0.0033 0.0016 'International Tables Vol C Tables 4.2.6.8 and 6.1.1.4'
H H 0.0000 0.0000 'International Tables Vol C Tables 4.2.6.8 and 6.1.1.4'
N N 0.0061 0.0033 'International Tables Vol C Tables 4.2.6.8 and 6.1.1.4'
O O 0.0106 0.0060 'International Tables Vol C Tables 4.2.6.8 and 6.1.1.4'
F F 0.0171 0.0103 'International Tables Vol C Tables 4.2.6.8 and 6.1.1.4'
P P 0.1023 0.0942 'International Tables Vol C Tables 4.2.6.8 and 6.1.1.4'
S S 0.1246 0.1234 'International Tables Vol C Tables 4.2.6.8 and 6.1.1.4'
Au Au -2.0133 8.8022 'International Tables Vol C Tables 4.2.6.8 and 6.1.1.4'

loop_
_geom_angle_atom_site_label_1
_geom_angle_atom_site_label_2
_geom_angle_atom_site_label_3
_geom_angle
_geom_angle_site_symmetry_1
_geom_angle_site_symmetry_3
_geom_angle_publ_flag
N1 Au1 P1 177.85(14) . . ?
C21 P1 C11 108.0(3) . . ?
C21 P1 C31 106.5(3) . . ?
C11 P1 C31 105.9(3) . . ?
C21 P1 Au1 112.1(2) . . ?
C11 P1 Au1 112.85(19) . . ?
C31 P1 Au1 111.0(2) . . ?
C5 N1 C1 118.3(5) . . ?
C5 N1 Au1 119.0(4) . . ?
C1 N1 Au1 122.6(4) . . ?
N1 C1 C2 121.8(6) . . ?
C3 C2 C1 119.6(6) . . ?
C2 C3 C4 118.8(6) . . ?
C5 C4 C3 119.2(6) . . ?
N1 C5 C4 122.3(6) . . ?
N1 C5 N2 111.2(5) . . ?
C4 C5 N2 126.5(5) . . ?
N2 N2 C5 114.0(6) 2_757 . ?
C16 C11 C12 119.1(7) . . ?
C16 C11 P1 118.4(5) . . ?
C12 C11 P1 122.4(5) . . ?
C11 C12 C13 119.8(7) . . ?
C14 C13 C12 119.8(8) . . ?
C13 C14 C15 120.3(8) . . ?
C16 C15 C14 120.5(8) . . ?
C15 C16 C11 120.4(8) . . ?
C26 C21 C22 119.3(6) . . ?
C26 C21 P1 121.6(5) . . ?
C22 C21 P1 119.1(5) . . ?
C21 C22 C23 119.2(7) . . ?
C24 C23 C22 120.9(7) . . ?
C23 C24 C25 120.3(7) . . ?
C24 C25 C26 120.1(7) . . ?
C21 C26 C25 120.2(7) . . ?
C36 C31 C32 119.1(6) . . ?
C36 C31 P1 122.4(6) . . ?
C32 C31 P1 118.4(5) . . ?
C33 C32 C31 120.4(8) . . ?
C34 C33 C32 118.6(9) . . ?
C33 C34 C35 121.5(8) . . ?
C36 C35 C34 119.8(9) . . ?
C35 C36 C31 120.5(8) . . ?
O3 S1 O1 117.0(5) . . ?
O3 S1 O2 114.2(6) . . ?
O1 S1 O2 112.7(5) . . ?
O3 S1 C41 107.5(6) . . ?
O1 S1 C41 104.2(4) . . ?
O2 S1 C41 98.9(6) . . ?
F2 C41 F3 111.8(12) . . ?
F2 C41 F1 107.9(11) . . ?
F3 C41 F1 104.1(9) . . ?
F2 C41 S1 114.0(8) . . ?
F3 C41 S1 112.4(8) . . ?
F1 C41 S1 105.9(9) . . ?

loop_
_geom_bond_atom_site_label_1
_geom_bond_atom_site_label_2
_geom_bond_distance
_geom_bond_site_symmetry_2
_geom_bond_publ_flag
Au1 N1 2.083(4) . ?
Au1 P1 2.2272(15) . ?
P1 C21 1.800(6) . ?
P1 C11 1.805(7) . ?
P1 C31 1.810(6) . ?
N1 C5 1.334(7) . ?
N1 C1 1.335(8) . ?
C1 C2 1.366(9) . ?
C2 C3 1.357(10) . ?
C3 C4 1.371(9) . ?
C4 C5 1.359(8) . ?
C5 N2 1.429(8) . ?
N2 N2 1.242(9) 2_757 ?
C11 C16 1.375(9) . ?
C11 C12 1.382(9) . ?
C12 C13 1.392(11) . ?
C13 C14 1.355(12) . ?
C14 C15 1.370(12) . ?
C15 C16 1.362(11) . ?
C21 C26 1.370(9) . ?
C21 C22 1.383(9) . ?
C22 C23 1.387(9) . ?
C23 C24 1.343(11) . ?
C24 C25 1.363(11) . ?
C25 C26 1.379(9) . ?
C31 C36 1.368(9) . ?
C31 C32 1.387(10) . ?
C32 C33 1.374(11) . ?
C33 C34 1.363(13) . ?
C34 C35 1.364(13) . ?
C35 C36 1.356(11) . ?
S1 O3 1.381(7) . ?
S1 O1 1.410(6) . ?
S1 O2 1.438(8) . ?
S1 C41 1.780(11) . ?
C41 F2 1.231(12) . ?
C41 F3 1.314(11) . ?
C41 F1 1.378(13) . ?
